data_7117046
loop_
_publ_author_name
'Debobrata Sheet'
'Shrabanti Bhattacharya'
'Tapan Kanti Paine'

_publ_section_title
;
 Dioxygen activation and two consecutive oxidative decarboxylations of
 phenylpyruvate by nonheme iron(II) complexes: functional models of
 hydroxymandelate synthase (HMS) and CloR
;
_journal_name_full Chem.Commun.
_journal_page_first 7681
_journal_paper_doi 10.1039/C5cc01652E
_journal_volume 51
_journal_year 2015
_chemical_formula_sum 'C39 H35 B Fe N6 O3'
_chemical_formula_weight 702.39
_chemical_name_systematic
; 
 ? 
;
_space_group_IT_number 61
_symmetry_cell_setting orthorhombic
_symmetry_space_group_name_Hall '-P 2ac 2ab'
_symmetry_space_group_name_H-M 'P b c a'
_atom_sites_solution_hydrogens geom
_atom_sites_solution_primary direct
_atom_sites_solution_secondary difmap
_audit_creation_method SHELXL-97
_audit_update_record
;
2014-07-13 deposited with the CCDC.
2015-03-26 downloaded from the CCDC.
;
_cell_angle_alpha 90.00
_cell_angle_beta 90.00
_cell_angle_gamma 90.00
_cell_formula_units_Z 8
_cell_length_a 11.861(2)
_cell_length_b 22.463(4)
_cell_length_c 25.580(5)
_cell_measurement_reflns_used 1227
_cell_measurement_temperature 150(2)
_cell_measurement_theta_max 14.36
_cell_measurement_theta_min 3.00
_cell_volume 6815(2)
_computing_cell_refinement 'Bruker SAINT'
_computing_data_collection 'Bruker APEX2'
_computing_data_reduction 'Bruker SAINT'
_computing_molecular_graphics 'Bruker SHELXTL'
_computing_publication_material 'Bruker SHELXTL'
_computing_structure_refinement 'SHELXL-97 (Sheldrick, 1997)'
_computing_structure_solution 'SHELXS-97 (Sheldrick, 1990)'
_diffrn_ambient_temperature 150(2)
_diffrn_measured_fraction_theta_full 1.000
_diffrn_measured_fraction_theta_max 1.000
_diffrn_radiation_monochromator graphite
_diffrn_radiation_source 'fine-focus sealed tube'
_diffrn_radiation_type MoK\a
_diffrn_radiation_wavelength 0.71073
_diffrn_reflns_av_R_equivalents 0.2167
_diffrn_reflns_av_sigmaI/netI 0.0745
_diffrn_reflns_limit_h_max 11
_diffrn_reflns_limit_h_min -10
_diffrn_reflns_limit_k_max 21
_diffrn_reflns_limit_k_min -21
_diffrn_reflns_limit_l_max 24
_diffrn_reflns_limit_l_min -24
_diffrn_reflns_number 45556
_diffrn_reflns_theta_full 19.86
_diffrn_reflns_theta_max 19.86
_diffrn_reflns_theta_min 1.59
_exptl_absorpt_coefficient_mu 0.491
_exptl_absorpt_correction_T_max 0.9806
_exptl_absorpt_correction_T_min 0.9300
_exptl_absorpt_correction_type multi-scan
_exptl_absorpt_process_details sadabs
_exptl_crystal_colour red
_exptl_crystal_density_diffrn 1.369
_exptl_crystal_density_method 'not measured'
_exptl_crystal_description needle
_exptl_crystal_F_000 2928
_exptl_crystal_size_max 0.15
_exptl_crystal_size_mid 0.08
_exptl_crystal_size_min 0.04
_refine_diff_density_max 0.580
_refine_diff_density_min -0.768
_refine_diff_density_rms 0.254
_refine_ls_extinction_method none
_refine_ls_goodness_of_fit_ref 1.187
_refine_ls_hydrogen_treatment mixed
_refine_ls_matrix_type full
_refine_ls_number_parameters 462
_refine_ls_number_reflns 3118
_refine_ls_number_restraints 0
_refine_ls_restrained_S_all 1.187
_refine_ls_R_factor_all 0.1056
_refine_ls_R_factor_gt 0.0458
_refine_ls_shift/su_max 0.001
_refine_ls_shift/su_mean 0.000
_refine_ls_structure_factor_coef Fsqd
_refine_ls_weighting_details 'calc w=1/[\s^2^(Fo^2^)+(0.1000P)^2^+0.8651P] where P=(Fo^2^+2Fc^2^)/3'
_refine_ls_weighting_scheme calc
_refine_ls_wR_factor_gt 0.1205
_refine_ls_wR_factor_ref 0.1902
_reflns_number_gt 2004
_reflns_number_total 3118
_reflns_threshold_expression >2sigma(I)
_cod_data_source_file c5cc01652e2.cif
_cod_data_source_block ds11111111
_cod_original_sg_symbol_H-M 'Pbca '
_cod_database_code 7117046

loop_
_symmetry_equiv_pos_as_xyz
'x, y, z'
'-x+1/2, -y, z+1/2'
'-x, y+1/2, -z+1/2'
'x+1/2, -y+1/2, -z'
'-x, -y, -z'
'x-1/2, y, -z-1/2'
'x, -y-1/2, z-1/2'
'-x-1/2, y-1/2, z'

loop_
_atom_site_label
_atom_site_type_symbol
_atom_site_fract_x
_atom_site_fract_y
_atom_site_fract_z
_atom_site_U_iso_or_equiv
_atom_site_adp_type
_atom_site_occupancy
_atom_site_symmetry_multiplicity
_atom_site_calc_flag
_atom_site_refinement_flags
_atom_site_disorder_assembly
_atom_site_disorder_group
Fe1 Fe 0.86583(10) 1.04006(5) 0.35522(5) 0.0229(5) Uani 1 1 d . . .
C26 C 1.1113(8) 0.8998(4) 0.4516(3) 0.032(2) Uani 1 1 d . . .
H7 H 1.1867 0.9012 0.4417 0.038 Uiso 1 1 calc R . .
C34 C 0.9218(8) 0.8212(4) 0.3095(4) 0.026(2) Uani 1 1 d . . .
C6 C 0.6721(7) 1.0870(4) 0.4597(3) 0.027(2) Uani 1 1 d . . .
H3 H 0.7289 1.0599 0.4517 0.032 Uiso 1 1 calc R . .
C29 C 0.8863(9) 0.8933(5) 0.4797(3) 0.035(3) Uani 1 1 d . . .
H10 H 0.8105 0.8911 0.4888 0.042 Uiso 1 1 calc R . .
C27 C 1.0695(10) 0.8496(4) 0.4764(4) 0.043(3) Uani 1 1 d . . .
H8 H 1.1175 0.8180 0.4839 0.052 Uiso 1 1 calc R . .
C5 C 0.6777(7) 1.1446(4) 0.4396(3) 0.024(2) Uani 1 1 d . . .
C8 C 0.5012(8) 1.1089(5) 0.5047(3) 0.032(2) Uani 1 1 d . . .
H57 H 0.4437 1.0977 0.5274 0.038 Uiso 1 1 calc R . .
C10 C 0.5919(8) 1.1836(4) 0.4529(3) 0.033(2) Uani 1 1 d . . .
H6 H 0.5934 1.2224 0.4403 0.040 Uiso 1 1 calc R . .
C25 C 1.0416(8) 0.9479(4) 0.4415(3) 0.022(2) Uani 1 1 d . . .
C36 C 1.0764(10) 0.7821(5) 0.2590(5) 0.051(3) Uani 1 1 d . . .
H14 H 1.1119 0.7768 0.2269 0.062 Uiso 1 1 calc R . .
C39 C 0.9717(8) 0.7979(5) 0.3526(4) 0.044(3) Uani 1 1 d . . .
H17 H 0.9383 0.8036 0.3852 0.053 Uiso 1 1 calc R . .
C35 C 0.9753(9) 0.8148(4) 0.2619(4) 0.043(3) Uani 1 1 d . . .
H13 H 0.9448 0.8319 0.2320 0.052 Uiso 1 1 calc R . .
C7 C 0.5835(8) 1.0692(4) 0.4914(4) 0.034(3) Uani 1 1 d . . .
H2 H 0.5800 1.0302 0.5035 0.041 Uiso 1 1 calc R . .
C9 C 0.5040(8) 1.1655(5) 0.4845(4) 0.039(3) Uani 1 1 d . . .
H5 H 0.4460 1.1920 0.4922 0.047 Uiso 1 1 calc R . .
C30 C 0.9286(8) 0.9437(4) 0.4558(3) 0.031(2) Uani 1 1 d . . .
H11 H 0.8806 0.9756 0.4491 0.037 Uiso 1 1 calc R . .
C38 C 1.0693(10) 0.7666(5) 0.3493(5) 0.060(3) Uani 1 1 d . . .
H15 H 1.1009 0.7505 0.3794 0.072 Uiso 1 1 calc R . .
C37 C 1.1215(9) 0.7586(4) 0.3024(5) 0.049(3) Uani 1 1 d . . .
H16 H 1.1882 0.7369 0.3005 0.058 Uiso 1 1 calc R . .
C28 C 0.9573(10) 0.8462(5) 0.4899(3) 0.041(3) Uani 1 1 d . . .
H9 H 0.9294 0.8121 0.5060 0.049 Uiso 1 1 calc R . .
C22 C 1.2910(7) 1.1203(4) 0.3856(3) 0.034(3) Uani 1 1 d . . .
H21A H 1.3021 1.1262 0.3488 0.052 Uiso 1 1 calc R . .
H21B H 1.3592 1.1051 0.4009 0.052 Uiso 1 1 calc R . .
H21C H 1.2717 1.1575 0.4018 0.052 Uiso 1 1 calc R . .
C2 C 1.0077(7) 1.2715(4) 0.3791(3) 0.033(3) Uani 1 1 d . . .
H20A H 1.0666 1.2669 0.4045 0.049 Uiso 1 1 calc R . .
H20B H 0.9720 1.3095 0.3837 0.049 Uiso 1 1 calc R . .
H20C H 1.0392 1.2692 0.3446 0.049 Uiso 1 1 calc R . .
C12 C 1.1565(7) 1.1647(4) 0.2317(3) 0.031(2) Uani 1 1 d . . .
H19A H 1.1350 1.2034 0.2442 0.047 Uiso 1 1 calc R . .
H19B H 1.1728 1.1668 0.1950 0.047 Uiso 1 1 calc R . .
H19C H 1.2223 1.1514 0.2502 0.047 Uiso 1 1 calc R . .
C19 C 0.6702(8) 0.9570(4) 0.2164(3) 0.030(2) Uani 1 1 d . . .
H22 H 0.5971 0.9550 0.2294 0.036 Uiso 1 1 calc R . .
C20 C 0.7423(8) 1.0014(4) 0.2330(3) 0.029(2) Uani 1 1 d . . .
H27 H 0.7159 1.0297 0.2565 0.035 Uiso 1 1 calc R . .
C16 C 0.8893(8) 0.9625(4) 0.1794(3) 0.031(2) Uani 1 1 d . . .
H25 H 0.9627 0.9638 0.1667 0.037 Uiso 1 1 calc R . .
C15 C 0.8536(7) 1.0052(4) 0.2156(3) 0.022(2) Uani 1 1 d . . .
C18 C 0.7073(9) 0.9156(4) 0.1804(4) 0.036(3) Uani 1 1 d . . .
H23 H 0.6589 0.8861 0.1683 0.043 Uiso 1 1 calc R . .
C17 C 0.8173(8) 0.9185(4) 0.1623(4) 0.035(3) Uani 1 1 d . . .
H24 H 0.8429 0.8905 0.1384 0.042 Uiso 1 1 calc R . .
C31 C 0.7129(8) 0.9439(5) 0.3602(3) 0.029(2) Uani 1 1 d . . .
C32 C 0.8171(8) 0.9152(4) 0.3333(3) 0.025(2) Uani 1 1 d . . .
O2 O 0.9008(5) 0.9459(3) 0.3289(2) 0.0264(15) Uani 1 1 d . . .
O1 O 0.7201(4) 0.9998(3) 0.3681(2) 0.0275(15) Uani 1 1 d . . .
O3 O 0.6335(5) 0.9114(3) 0.3714(2) 0.0412(18) Uani 1 1 d . . .
C33 C 0.8108(8) 0.8522(4) 0.3139(4) 0.033(2) Uani 1 1 d . . .
H30A H 0.7629 0.8296 0.3374 0.040 Uiso 1 1 calc R . .
H30B H 0.7750 0.8523 0.2798 0.040 Uiso 1 1 calc R . .
B1 B 1.0433(9) 1.1386(5) 0.3417(4) 0.029(3) Uani 1 1 d . . .
H1A H 1.1009 1.1696 0.3377 0.035 Uiso 1 1 calc R . .
N1 N 0.9375(6) 1.1655(3) 0.3694(3) 0.0231(18) Uani 1 1 d . . .
N2 N 0.8482(6) 1.1308(3) 0.3847(3) 0.0225(18) Uani 1 1 d . . .
N4 N 1.0108(6) 1.1142(3) 0.2877(3) 0.0224(18) Uani 1 1 d . . .
N5 N 1.0228(6) 1.0399(3) 0.3911(3) 0.0214(18) Uani 1 1 d . . .
N6 N 1.0910(6) 1.0872(3) 0.3768(3) 0.0233(18) Uani 1 1 d . . .
N3 N 0.9291(6) 1.0708(3) 0.2843(3) 0.0217(18) Uani 1 1 d . . .
C11 C 1.0616(7) 1.1216(4) 0.2407(4) 0.027(2) Uani 1 1 d . . .
C1 C 0.9211(8) 1.2224(4) 0.3861(3) 0.027(2) Uani 1 1 d . . .
C23 C 1.1964(8) 1.0231(4) 0.4194(4) 0.026(2) Uani 1 1 d . . .
C21 C 1.1985(7) 1.0770(4) 0.3939(3) 0.024(2) Uani 1 1 d . . .
C4 C 0.7767(7) 1.1667(4) 0.4114(3) 0.026(2) Uani 1 1 d . . .
C24 C 1.0884(8) 1.0018(4) 0.4174(3) 0.025(2) Uani 1 1 d . . .
C14 C 0.9310(7) 1.0521(4) 0.2342(3) 0.021(2) Uani 1 1 d . . .
C3 C 0.8202(8) 1.2245(5) 0.4117(4) 0.026(2) Uani 1 1 d . . .
C13 C 1.0120(7) 1.0828(4) 0.2058(3) 0.023(2) Uani 1 1 d . . .
H33 H 1.0292 1.0782 0.1706 0.028 Uiso 1 1 calc R . .
H78 H 0.785(6) 1.257(3) 0.430(3) 0.02(2) Uiso 1 1 d . . .
H79 H 1.264(6) 1.004(3) 0.437(3) 0.02(2) Uiso 1 1 d . . .

loop_
_atom_site_aniso_label
_atom_site_aniso_U_11
_atom_site_aniso_U_22
_atom_site_aniso_U_33
_atom_site_aniso_U_23
_atom_site_aniso_U_13
_atom_site_aniso_U_12
Fe1 0.0214(8) 0.0180(8) 0.0294(8) -0.0016(6) 0.0022(6) -0.0014(6)
C26 0.037(6) 0.025(6) 0.032(6) 0.005(5) -0.006(5) 0.000(6)
C34 0.038(6) 0.009(5) 0.030(6) -0.003(5) 0.007(6) -0.007(5)
C6 0.024(6) 0.027(7) 0.029(6) -0.005(5) 0.003(5) 0.006(5)
C29 0.047(7) 0.032(7) 0.026(6) -0.007(5) 0.003(5) -0.009(7)
C27 0.059(8) 0.028(7) 0.042(7) 0.005(6) -0.020(6) 0.011(6)
C5 0.024(6) 0.027(6) 0.021(5) -0.005(5) -0.003(5) 0.003(5)
C8 0.024(6) 0.044(7) 0.027(6) -0.002(6) 0.007(5) -0.013(6)
C10 0.036(6) 0.027(6) 0.037(6) 0.000(5) 0.007(5) 0.009(6)
C25 0.030(6) 0.022(6) 0.015(5) -0.004(5) -0.002(5) 0.003(5)
C36 0.050(8) 0.053(8) 0.051(8) -0.026(7) 0.022(7) -0.021(7)
C39 0.045(7) 0.051(7) 0.038(7) 0.016(6) 0.008(6) 0.022(6)
C35 0.041(7) 0.051(8) 0.038(7) -0.007(6) 0.001(6) -0.018(6)
C7 0.031(6) 0.033(6) 0.037(6) 0.000(5) 0.003(5) -0.001(6)
C9 0.026(6) 0.049(8) 0.041(6) -0.005(6) 0.005(6) 0.012(6)
C30 0.048(7) 0.023(6) 0.022(6) 0.000(5) 0.003(5) 0.001(5)
C38 0.066(9) 0.048(8) 0.066(10) 0.024(7) 0.013(7) 0.022(7)
C37 0.042(7) 0.037(7) 0.067(9) 0.007(7) 0.012(8) 0.011(6)
C28 0.074(9) 0.029(7) 0.020(6) 0.003(5) -0.006(6) -0.013(7)
C22 0.022(6) 0.040(7) 0.041(6) 0.002(5) 0.001(5) -0.004(5)
C2 0.047(6) 0.014(6) 0.037(6) -0.002(4) 0.011(5) -0.002(5)
C12 0.038(6) 0.028(6) 0.027(6) 0.006(5) 0.011(5) 0.003(5)
C19 0.027(6) 0.035(7) 0.029(6) 0.011(6) -0.005(5) -0.005(6)
C20 0.029(7) 0.028(6) 0.031(6) -0.002(5) -0.008(5) 0.009(6)
C16 0.028(6) 0.043(7) 0.022(6) -0.007(5) -0.001(5) 0.010(6)
C15 0.019(6) 0.027(6) 0.020(5) 0.001(5) -0.008(5) 0.009(5)
C18 0.044(7) 0.031(7) 0.032(6) -0.002(5) -0.017(5) -0.009(6)
C17 0.035(7) 0.031(7) 0.038(6) -0.014(5) -0.013(5) 0.008(6)
C31 0.018(6) 0.042(8) 0.028(6) 0.004(5) -0.003(5) -0.007(6)
C32 0.015(6) 0.026(6) 0.035(6) 0.008(5) 0.000(5) -0.003(5)
O2 0.024(4) 0.023(4) 0.032(4) -0.002(3) 0.004(3) -0.002(3)
O1 0.023(4) 0.019(4) 0.040(4) -0.005(3) 0.000(3) 0.001(3)
O3 0.027(4) 0.034(4) 0.063(5) 0.003(3) 0.008(4) -0.008(4)
C33 0.037(6) 0.020(6) 0.043(6) -0.007(5) -0.005(5) -0.008(5)
B1 0.028(7) 0.019(7) 0.040(7) 0.000(6) 0.005(6) -0.008(6)
N1 0.029(5) 0.018(5) 0.023(4) -0.001(4) 0.002(4) 0.001(4)
N2 0.018(4) 0.023(5) 0.027(4) 0.001(4) 0.000(4) -0.005(4)
N4 0.030(5) 0.011(4) 0.027(5) -0.005(4) 0.000(4) -0.001(4)
N5 0.021(4) 0.019(5) 0.025(4) -0.003(4) 0.001(4) -0.004(4)
N6 0.030(5) 0.016(5) 0.024(4) -0.001(4) 0.002(4) -0.003(4)
N3 0.019(4) 0.020(5) 0.026(5) 0.000(4) 0.000(4) 0.003(4)
C11 0.021(5) 0.033(6) 0.026(6) 0.004(5) 0.000(5) 0.013(5)
C1 0.044(7) 0.015(6) 0.022(6) 0.003(5) -0.004(5) 0.005(6)
C23 0.022(7) 0.027(7) 0.030(6) -0.003(5) -0.004(5) 0.006(6)
C21 0.014(6) 0.032(7) 0.024(6) -0.011(5) 0.002(5) 0.000(5)
C4 0.032(6) 0.022(7) 0.023(5) -0.002(5) 0.001(5) 0.008(6)
C24 0.033(7) 0.021(6) 0.021(5) -0.006(5) 0.001(5) 0.007(6)
C14 0.016(5) 0.029(6) 0.019(6) -0.005(5) -0.009(4) 0.007(5)
C3 0.030(6) 0.020(7) 0.027(6) -0.001(5) 0.003(5) 0.014(6)
C13 0.017(5) 0.033(6) 0.020(5) 0.009(5) 0.005(5) 0.005(5)

loop_
_atom_type_symbol
_atom_type_description
_atom_type_scat_dispersion_real
_atom_type_scat_dispersion_imag
_atom_type_scat_source
C C 0.0033 0.0016 'International Tables Vol C Tables 4.2.6.8 and 6.1.1.4'
H H 0.0000 0.0000 'International Tables Vol C Tables 4.2.6.8 and 6.1.1.4'
B B 0.0013 0.0007 'International Tables Vol C Tables 4.2.6.8 and 6.1.1.4'
N N 0.0061 0.0033 'International Tables Vol C Tables 4.2.6.8 and 6.1.1.4'
O O 0.0106 0.0060 'International Tables Vol C Tables 4.2.6.8 and 6.1.1.4'
Fe Fe 0.3463 0.8444 'International Tables Vol C Tables 4.2.6.8 and 6.1.1.4'

loop_
_geom_angle_atom_site_label_1
_geom_angle_atom_site_label_2
_geom_angle_atom_site_label_3
_geom_angle
_geom_angle_site_symmetry_1
_geom_angle_site_symmetry_3
O1 Fe1 N5 135.2(3) . .
O1 Fe1 N3 127.7(3) . .
N5 Fe1 N3 93.6(3) . .
O1 Fe1 N2 106.6(3) . .
N5 Fe1 N2 86.2(3) . .
N3 Fe1 N2 91.5(3) . .
O1 Fe1 O2 77.4(2) . .
N5 Fe1 O2 88.0(2) . .
N3 Fe1 O2 89.1(2) . .
N2 Fe1 O2 174.3(2) . .
C25 C26 C27 120.5(9) . .
C25 C26 H7 119.8 . .
C27 C26 H7 119.8 . .
C39 C34 C35 118.5(9) . .
C39 C34 C33 120.2(9) . .
C35 C34 C33 121.4(9) . .
C7 C6 C5 121.3(8) . .
C7 C6 H3 119.3 . .
C5 C6 H3 119.3 . .
C28 C29 C30 119.5(9) . .
C28 C29 H10 120.3 . .
C30 C29 H10 120.3 . .
C28 C27 C26 120.4(9) . .
C28 C27 H8 119.8 . .
C26 C27 H8 119.8 . .
C10 C5 C6 117.4(8) . .
C10 C5 C4 119.8(9) . .
C6 C5 C4 122.3(8) . .
C7 C8 C9 119.6(9) . .
C7 C8 H57 120.2 . .
C9 C8 H57 120.2 . .
C9 C10 C5 120.9(9) . .
C9 C10 H6 119.5 . .
C5 C10 H6 119.5 . .
C26 C25 C30 118.2(8) . .
C26 C25 C24 119.8(8) . .
C30 C25 C24 122.0(8) . .
C37 C36 C35 120.1(10) . .
C37 C36 H14 119.9 . .
C35 C36 H14 119.9 . .
C34 C39 C38 121.3(10) . .
C34 C39 H17 119.3 . .
C38 C39 H17 119.3 . .
C34 C35 C36 119.5(10) . .
C34 C35 H13 120.3 . .
C36 C35 H13 120.3 . .
C8 C7 C6 120.0(9) . .
C8 C7 H2 120.0 . .
C6 C7 H2 120.0 . .
C8 C9 C10 120.7(9) . .
C8 C9 H5 119.6 . .
C10 C9 H5 119.6 . .
C29 C30 C25 121.4(9) . .
C29 C30 H11 119.3 . .
C25 C30 H11 119.3 . .
C39 C38 C37 120.8(11) . .
C39 C38 H15 119.6 . .
C37 C38 H15 119.6 . .
C36 C37 C38 119.7(10) . .
C36 C37 H16 120.1 . .
C38 C37 H16 120.1 . .
C29 C28 C27 120.0(9) . .
C29 C28 H9 120.0 . .
C27 C28 H9 120.0 . .
C21 C22 H21A 109.5 . .
C21 C22 H21B 109.5 . .
H21A C22 H21B 109.5 . .
C21 C22 H21C 109.5 . .
H21A C22 H21C 109.5 . .
H21B C22 H21C 109.5 . .
C1 C2 H20A 109.5 . .
C1 C2 H20B 109.5 . .
H20A C2 H20B 109.5 . .
C1 C2 H20C 109.5 . .
H20A C2 H20C 109.5 . .
H20B C2 H20C 109.5 . .
C11 C12 H19A 109.5 . .
C11 C12 H19B 109.5 . .
H19A C12 H19B 109.5 . .
C11 C12 H19C 109.5 . .
H19A C12 H19C 109.5 . .
H19B C12 H19C 109.5 . .
C20 C19 C18 119.6(9) . .
C20 C19 H22 120.2 . .
C18 C19 H22 120.2 . .
C19 C20 C15 122.2(9) . .
C19 C20 H27 118.9 . .
C15 C20 H27 118.9 . .
C17 C16 C15 120.9(8) . .
C17 C16 H25 119.5 . .
C15 C16 H25 119.5 . .
C20 C15 C16 117.1(8) . .
C20 C15 C14 121.9(8) . .
C16 C15 C14 121.0(8) . .
C19 C18 C17 119.4(9) . .
C19 C18 H23 120.3 . .
C17 C18 H23 120.3 . .
C16 C17 C18 120.8(9) . .
C16 C17 H24 119.6 . .
C18 C17 H24 119.6 . .
O3 C31 O1 127.1(9) . .
O3 C31 C32 117.8(9) . .
O1 C31 C32 115.1(8) . .
O2 C32 C33 123.1(8) . .
O2 C32 C31 117.1(8) . .
C33 C32 C31 119.8(9) . .
C32 O2 Fe1 110.8(5) . .
C31 O1 Fe1 118.9(6) . .
C34 C33 C32 114.9(7) . .
C34 C33 H30A 108.6 . .
C32 C33 H30A 108.6 . .
C34 C33 H30B 108.6 . .
C32 C33 H30B 108.6 . .
H30A C33 H30B 107.5 . .
N4 B1 N1 110.1(7) . .
N4 B1 N6 110.0(7) . .
N1 B1 N6 108.4(7) . .
N4 B1 H1A 109.5 . .
N1 B1 H1A 109.5 . .
N6 B1 H1A 109.5 . .
C1 N1 N2 109.5(7) . .
C1 N1 B1 128.3(8) . .
N2 N1 B1 122.0(7) . .
C4 N2 N1 106.8(7) . .
C4 N2 Fe1 142.2(6) . .
N1 N2 Fe1 111.0(5) . .
C11 N4 N3 110.1(7) . .
C11 N4 B1 130.0(8) . .
N3 N4 B1 119.1(7) . .
C24 N5 N6 106.5(7) . .
C24 N5 Fe1 138.1(6) . .
N6 N5 Fe1 114.0(5) . .
C21 N6 N5 109.5(7) . .
C21 N6 B1 129.9(8) . .
N5 N6 B1 120.4(7) . .
C14 N3 N4 105.6(6) . .
C14 N3 Fe1 137.0(6) . .
N4 N3 Fe1 115.7(5) . .
N4 C11 C13 107.9(8) . .
N4 C11 C12 123.2(9) . .
C13 C11 C12 128.8(8) . .
N1 C1 C3 108.0(8) . .
N1 C1 C2 123.2(9) . .
C3 C1 C2 128.7(9) . .
C24 C23 C21 107.9(9) . .
C24 C23 H79 127(4) . .
C21 C23 H79 125(4) . .
N6 C21 C23 106.3(8) . .
N6 C21 C22 122.4(8) . .
C23 C21 C22 131.2(9) . .
N2 C4 C3 108.9(8) . .
N2 C4 C5 123.3(9) . .
C3 C4 C5 127.4(9) . .
N5 C24 C23 109.8(8) . .
N5 C24 C25 121.3(9) . .
C23 C24 C25 128.8(9) . .
N3 C14 C13 110.7(7) . .
N3 C14 C15 121.2(8) . .
C13 C14 C15 128.1(8) . .
C1 C3 C4 106.8(8) . .
C1 C3 H78 130(4) . .
C4 C3 H78 123(4) . .
C11 C13 C14 105.7(8) . .
C11 C13 H33 127.2 . .
C14 C13 H33 127.2 . .

loop_
_geom_bond_atom_site_label_1
_geom_bond_atom_site_label_2
_geom_bond_distance
_geom_bond_site_symmetry_2
Fe1 O1 1.978(6) .
Fe1 N5 2.076(7) .
Fe1 N3 2.082(7) .
Fe1 N2 2.184(7) .
Fe1 O2 2.258(6) .
C26 C25 1.384(11) .
C26 C27 1.385(12) .
C26 H7 0.9300 .
C34 C39 1.357(12) .
C34 C35 1.380(12) .
C34 C33 1.494(12) .
C6 C7 1.385(12) .
C6 C5 1.396(11) .
C6 H3 0.9300 .
C29 C28 1.377(13) .
C29 C30 1.382(12) .
C29 H10 0.9300 .
C27 C28 1.378(13) .
C27 H8 0.9300 .
C5 C10 1.385(11) .
C5 C4 1.464(12) .
C8 C7 1.366(12) .
C8 C9 1.372(12) .
C8 H57 0.9300 .
C10 C9 1.381(12) .
C10 H6 0.9300 .
C25 C30 1.393(12) .
C25 C24 1.468(12) .
C36 C37 1.340(14) .
C36 C35 1.408(14) .
C36 H14 0.9300 .
C39 C38 1.357(14) .
C39 H17 0.9300 .
C35 H13 0.9300 .
C7 H2 0.9300 .
C9 H5 0.9300 .
C30 H11 0.9300 .
C38 C37 1.363(14) .
C38 H15 0.9300 .
C37 H16 0.9300 .
C28 H9 0.9300 .
C22 C21 1.481(11) .
C22 H21A 0.9600 .
C22 H21B 0.9600 .
C22 H21C 0.9600 .
C2 C1 1.518(12) .
C2 H20A 0.9600 .
C2 H20B 0.9600 .
C2 H20C 0.9600 .
C12 C11 1.502(12) .
C12 H19A 0.9600 .
C12 H19B 0.9600 .
C12 H19C 0.9600 .
C19 C20 1.380(12) .
C19 C18 1.382(12) .
C19 H22 0.9300 .
C20 C15 1.394(12) .
C20 H27 0.9300 .
C16 C17 1.376(12) .
C16 C15 1.400(12) .
C16 H25 0.9300 .
C15 C14 1.477(12) .
C18 C17 1.386(12) .
C18 H23 0.9300 .
C17 H24 0.9300 .
C31 O3 1.226(10) .
C31 O1 1.275(11) .
C31 C32 1.555(12) .
C32 O2 1.214(9) .
C32 C33 1.502(12) .
C33 H30A 0.9700 .
C33 H30B 0.9700 .
B1 N4 1.537(12) .
B1 N1 1.562(12) .
B1 N6 1.569(12) .
B1 H1A 0.9800 .
N1 C1 1.361(10) .
N1 N2 1.373(9) .
N2 C4 1.354(10) .
N4 C11 1.354(10) .
N4 N3 1.378(9) .
N5 C24 1.339(10) .
N5 N6 1.382(9) .
N6 C21 1.368(10) .
N3 C14 1.347(10) .
C11 C13 1.378(11) .
C1 C3 1.364(13) .
C23 C24 1.368(12) .
C23 C21 1.376(12) .
C23 H79 1.01(8) .
C4 C3 1.398(12) .
C14 C13 1.388(11) .
C3 H78 0.97(8) .
C13 H33 0.9300 .
